data_9017832
loop_
_publ_author_name
'Menchetti, S.'
'Sabelli, C.'

_publ_section_title
;
 Alunogen. Its structure and twinning
;
_journal_name_full 'Tschermaks Mineralogische und Petrographische Mitteilungen'
_journal_page_first 164
_journal_page_last 178
_journal_volume 21
_journal_year 1974
_chemical_compound_source 'grotta dell'allume, Vulcano Island, Italy'
_chemical_formula_sum 'Al2 H32.8 O28.4 S3'
_chemical_name_mineral Alunogen
_space_group_IT_number 2
_space_group_name_Hall '-P 1'
_space_group_name_H-M_alt 'P -1'
_symmetry_space_group_name_H-M 'P -1'
_cell_angle_alpha 90.03
_cell_angle_beta 97.66
_cell_angle_gamma 91.94
_cell_formula_units_Z 2
_cell_length_a 7.425
_cell_length_b 26.9750
_cell_length_c 6.0608
_cell_volume 1202.376
_database_code_amcsd 0015647
_exptl_crystal_density_diffrn 1.761
_cod_data_source_file inputs/fixed/downloads/20/20348.cif
_cod_data_source_block 20348
_cod_original_formula_sum 'Al2 S3 O28.4 H32.8'
_cod_database_code 9017832

loop_
_space_group_symop_operation_xyz
x,y,z
-x,-y,-z

loop_
_atom_site_aniso_label
_atom_site_aniso_U_11
_atom_site_aniso_U_22
_atom_site_aniso_U_33
_atom_site_aniso_U_12
_atom_site_aniso_U_13
_atom_site_aniso_U_23
Al1 0.01151 0.01105 0.00969 0.00100 0.00269 0.00492
Al2 0.01343 0.01473 0.01170 0.00010 0.00313 0.00574
S1 0.01288 0.01473 0.01206 0.00100 0.00157 0.00410
S2 0.01397 0.01841 0.01791 0.00100 0.00291 0.00410
S3 0.06110 0.01473 0.02449 0.00703 0.01656 0.00656
O1 0.02439 0.04418 0.02413 0.01507 -0.00671 -0.00492
O2 0.03644 0.02209 0.02943 -0.00603 -0.01208 0.01641
O3 0.02274 0.03314 0.01170 0.00603 0.00515 -0.00246
O4 0.00822 0.03682 0.03052 -0.00703 0.00313 0.00820
O5 0.03206 0.03682 0.02230 -0.00904 -0.00515 0.01805
O6 0.03316 0.02946 0.04113 0.00703 -0.01007 -0.00410
O7 0.01754 0.04418 0.01883 -0.00402 0.00358 0.01477
O8 0.02055 0.04787 0.03308 0.01607 0.00671 -0.00984
O9 0.09590 0.02946 0.07823 -0.00100 -0.01186 0.03035
O10 0.06330 0.04787 0.04825 0.01004 -0.00067 -0.00984
O11 0.08933 0.07364 0.08536 0.01808 0.05349 0.01149
O12 0.13372 0.01473 0.04917 0.00603 0.03581 0.00574
O13 0.02055 0.01841 0.01810 -0.00100 -0.00470 0.00164
O14 0.02192 0.01841 0.01883 0.00000 0.00112 0.00410
O15 0.01945 0.02946 0.02723 0.00301 0.00582 0.00820
O16 0.02576 0.02209 0.03747 -0.00301 0.00246 -0.00410
O17 0.02165 0.02209 0.01919 0.00201 0.00201 0.00492
O18 0.01671 0.02946 0.02266 0.00502 0.00783 0.00574
O19 0.02110 0.04418 0.01974 0.00100 0.00627 0.00164
O20 0.02466 0.02577 0.02120 0.00301 0.00358 0.00738
O21 0.01808 0.01841 0.02376 0.00100 0.00090 0.00492
O22 0.02192 0.02577 0.02285 0.00502 0.00291 -0.00082
O23 0.02576 0.02946 0.01901 0.00502 0.00291 -0.00082
O24 0.03124 0.02209 0.03601 0.00703 0.00918 0.01313
O25 0.05151 0.04418 0.07165 0.10044 0.00022 0.01559
O26 0.08330 0.05155 0.12356 -0.00804 0.02216 -0.01641
O27 0.05261 0.11414 0.16414 -0.01908 -0.01052 -0.00902
O28 0.05836 0.10310 0.10291 0.02210 0.00985 -0.04348

loop_
_atom_site_label
_atom_site_fract_x
_atom_site_fract_y
_atom_site_fract_z
_atom_site_occupancy
_atom_site_U_iso_or_equiv
_atom_site_type_symbol
_atom_site_attached_hydrogens
Al1 0.23650 0.09959 0.00330 1.00000 ? Al 0
Al2 0.21950 0.40121 0.99870 1.00000 ? Al 0
S1 0.74220 0.06071 0.48660 1.00000 ? S 0
S2 0.73180 0.43938 0.48090 1.00000 ? S 0
S3 0.13030 0.24739 0.47310 1.00000 ? S 0
O1 0.67260 0.03370 0.27810 1.00000 ? O 0
O2 0.80590 0.02570 0.66230 1.00000 ? O 0
O3 0.59250 0.08860 0.55520 1.00000 ? O 0
O4 0.89280 0.09520 0.45120 1.00000 ? O 0
O5 0.67520 0.46640 0.27400 1.00000 ? O 0
O6 0.80290 0.47440 0.65730 1.00000 ? O 0
O7 0.57150 0.41130 0.54380 1.00000 ? O 0
O8 0.87280 0.40470 0.44550 1.00000 ? O 0
O9 0.26260 0.21770 0.61160 1.00000 ? O 0
O10 0.10420 0.22680 0.24750 1.00000 ? O 0
O11 -0.04380 0.24640 0.55730 1.00000 ? O 0
O12 0.20230 0.29830 0.46640 1.00000 ? O 0
O13 0.14000 0.03800 0.88300 1.00000 ? O 0
O14 0.27680 0.06900 0.28450 1.00000 ? O 0
O15 0.47300 0.08190 0.95450 1.00000 ? O 0
O16 0.32650 0.16060 0.12580 1.00000 ? O 0
O17 0.19670 0.12760 0.71680 1.00000 ? O 0
O18 -0.00100 0.11490 0.05220 1.00000 ? O 0
O19 0.45210 0.42250 0.93640 1.00000 ? O 0
O20 0.26870 0.43040 0.28320 1.00000 ? O 0
O21 0.12660 0.46320 0.88680 1.00000 ? O 0
O22 -0.01830 0.38290 0.05490 1.00000 ? O 0
O23 0.16650 0.37530 0.71240 1.00000 ? O 0
O24 0.31000 0.34190 0.11120 1.00000 ? O 0
O25 0.79160 0.17480 0.80230 1.00000 ? O 0
O26 0.88420 0.29060 0.94930 1.00000 ? O 0
O27 0.64970 0.19670 0.22620 1.00000 ? O 0
O28 0.49490 0.28340 0.90450 1.00000 ? O 0
Wat29 0.64400 0.29600 0.44400 0.40000 0.12260 O 2
H1 0.18000 0.00700 0.85000 1.00000 ? H 0
H2 0.01000 0.03300 0.80000 1.00000 ? H 0
H3 0.25000 0.02900 0.29000 1.00000 ? H 0
H4 0.37000 0.08300 0.35000 1.00000 ? H 0
H5 0.52000 0.09000 0.84000 1.00000 ? H 0
H6 0.55000 0.06400 0.08000 1.00000 ? H 0
H7 0.26000 0.18700 0.16000 1.00000 ? H 0
H8 0.45000 0.16600 0.18000 1.00000 ? H 0
H9 0.23000 0.16500 0.69000 1.00000 ? H 0
H10 0.08000 0.11600 0.62000 1.00000 ? H 0
H11 -0.04000 0.10800 0.20000 1.00000 ? H 0
H12 -0.08000 0.13800 0.96000 1.00000 ? H 0
H13 0.50000 0.41300 0.79000 1.00000 ? H 0
H14 0.52000 0.44400 0.05000 1.00000 ? H 0
H15 0.28000 0.46900 0.29000 1.00000 ? H 0
H16 0.34000 0.42900 0.40000 1.00000 ? H 0
H17 0.18000 0.49500 0.84000 1.00000 ? H 0
H18 0.02000 0.47700 0.86000 1.00000 ? H 0
H19 -0.06000 0.39100 0.20000 1.00000 ? H 0
H20 -0.06000 0.34700 0.01000 1.00000 ? H 0
H21 0.05000 0.38100 0.65000 1.00000 ? H 0
H22 0.18000 0.34500 0.66000 1.00000 ? H 0
H23 0.27000 0.32600 0.25000 1.00000 ? H 0
H24 0.40000 0.32500 0.02000 1.00000 ? H 0
H25 0.68000 0.15900 0.68000 1.00000 ? H 0
H26 0.85000 0.20300 0.76000 1.00000 ? H 0
H27 0.91000 0.27500 0.81000 1.00000 ? H 0
H28 0.96000 0.26800 0.06000 1.00000 ? H 0
H29 0.72000 0.22000 0.31000 1.00000 ? H 0
H30 0.71000 0.19000 0.11000 1.00000 ? H 0
H31 0.44000 0.25900 0.82000 1.00000 ? H 0
H32 0.63000 0.28700 0.92000 1.00000 ? H 0

loop_
_cod_changelog_entry_id
_cod_changelog_entry_author
_cod_changelog_entry_date
_cod_changelog_entry_text
1
;cod-tools version 3.8.0
Id: cif_guess_AMCSD_atom_types 9581 2023-05-17 12:35:41Z saulius
;
2023-05-23T09:23:17+03:00
;Derived atom types and hydrogen counts
from atom names that follow the AMCSD naming convention
(Wat == water, O-H == hydroxyl).
;

loop_
_cod_related_entry_id
_cod_related_entry_database
_cod_related_entry_code
1 AMCSD 0015647
